data_2224148
loop_
_publ_author_name
'Khan, F. Nawaz'
'Nithya, P.'
'Krishna Kumar, V.'
'Hathwar, Venkatesha R.'
'Ng, Seik Weng'

_publ_section_title
;
 1-(2-Chloroacetyl)-3-methyl-2,6-diphenylpiperidin-4-one
;
_journal_coeditor_code CI2956
_journal_issue 12
_journal_name_full 'Acta Crystallographica Section E'
_journal_page_first o2985
_journal_paper_doi 10.1107/S1600536809045358
_journal_volume 65
_journal_year 2009
_chemical_formula_iupac 'C20 H20 Cl N O2'
_chemical_formula_moiety 'C20 H20 Cl N O2'
_chemical_formula_sum 'C20 H20 Cl N O2'
_chemical_formula_weight 341.82
_chemical_name_systematic
;
1-(2-Chloroacetyl)-3-methyl-2,6-diphenylpiperidin-4-one
;
_space_group_IT_number 9
_symmetry_cell_setting monoclinic
_symmetry_space_group_name_Hall 'C -2yc'
_symmetry_space_group_name_H-M 'C 1 c 1'
_atom_sites_solution_hydrogens geom
_atom_sites_solution_primary direct
_atom_sites_solution_secondary difmap
_audit_creation_method SHELXL-97
_cell_angle_alpha 90.00
_cell_angle_beta 101.423(4)
_cell_angle_gamma 90.00
_cell_formula_units_Z 8
_cell_length_a 31.026(6)
_cell_length_b 12.417(2)
_cell_length_c 9.3209(17)
_cell_measurement_reflns_used 1325
_cell_measurement_temperature 290(2)
_cell_measurement_theta_max 20.7
_cell_measurement_theta_min 3.0
_cell_volume 3519.7(11)
_computing_cell_refinement 'SAINT (Bruker, 2004)'
_computing_data_collection 'SMART (Bruker, 2004)'
_computing_data_reduction 'SAINT (Bruker, 2004)'
_computing_molecular_graphics 'X-SEED (Barbour, 2001)'
_computing_publication_material 'publCIF (Westrip, 2009)'
_computing_structure_refinement 'SHELXL97 (Sheldrick, 2008)'
_computing_structure_solution 'SHELXS97 (Sheldrick, 2008)'
_diffrn_ambient_temperature 290(2)
_diffrn_measured_fraction_theta_full 0.992
_diffrn_measured_fraction_theta_max 0.992
_diffrn_measurement_device_type 'Bruker SMART CCD area-detector'
_diffrn_measurement_method '\f and \w'
_diffrn_radiation_monochromator graphite
_diffrn_radiation_source 'fine-focus sealed tube'
_diffrn_radiation_type MoK\a
_diffrn_radiation_wavelength 0.71073
_diffrn_reflns_av_R_equivalents 0.0358
_diffrn_reflns_av_sigmaI/netI 0.0567
_diffrn_reflns_limit_h_max 40
_diffrn_reflns_limit_h_min -38
_diffrn_reflns_limit_k_max 16
_diffrn_reflns_limit_k_min -16
_diffrn_reflns_limit_l_max 12
_diffrn_reflns_limit_l_min -11
_diffrn_reflns_number 14797
_diffrn_reflns_theta_full 27.50
_diffrn_reflns_theta_max 27.50
_diffrn_reflns_theta_min 1.77
_diffrn_standards_number 0
_exptl_absorpt_coefficient_mu 0.228
_exptl_absorpt_correction_T_max 0.9557
_exptl_absorpt_correction_T_min 0.9451
_exptl_absorpt_correction_type multi-scan
_exptl_absorpt_process_details '(SADABS; Sheldrick, 1996)'
_exptl_crystal_colour Colourless
_exptl_crystal_density_diffrn 1.290
_exptl_crystal_density_method 'not measured'
_exptl_crystal_description Block
_exptl_crystal_F_000 1440
_exptl_crystal_size_max 0.25
_exptl_crystal_size_mid 0.23
_exptl_crystal_size_min 0.20
_refine_diff_density_max 0.305
_refine_diff_density_min -0.135
_refine_ls_abs_structure_details 'Flack (1983), 3002 Friedel pairs'
_refine_ls_abs_structure_Flack 0.04(5)
_refine_ls_extinction_method none
_refine_ls_goodness_of_fit_ref 1.051
_refine_ls_hydrogen_treatment constr
_refine_ls_matrix_type full
_refine_ls_number_parameters 435
_refine_ls_number_reflns 7013
_refine_ls_number_restraints 2
_refine_ls_restrained_S_all 1.051
_refine_ls_R_factor_all 0.0830
_refine_ls_R_factor_gt 0.0514
_refine_ls_shift/su_max 0.001
_refine_ls_shift/su_mean 0.000
_refine_ls_structure_factor_coef Fsqd
_refine_ls_weighting_details 'calc w=1/[\s^2^(Fo^2^)+(0.0334P)^2^] where P=(Fo^2^+2Fc^2^)/3'
_refine_ls_weighting_scheme calc
_refine_ls_wR_factor_gt 0.0836
_refine_ls_wR_factor_ref 0.0943
_reflns_number_gt 4933
_reflns_number_total 7013
_reflns_threshold_expression I>2\s(I)
_cod_data_source_file ci2956.cif
_cod_data_source_block I
_cod_depositor_comments
;
The following automatic conversions were performed:
'_symmetry_cell_setting' value 'Monoclinic' changed to 'monoclinic'
according to '/home/saulius/struct/CIF-dictionaries/cif_core.dic'
dictionary named 'cif_core.dic' version 2.4.1 from 2010-06-29.

Automatic conversion script
Id: cif_fix_enum 1527 2010-12-29 10:47:43Z saulius 

The following automatic conversions were performed:

'_symmetry_cell_setting' value 'Monoclinic' changed to 'monoclinic'
according to /home/saulius/struct/CIF-dictionaries/cif_core.dic
dictionary named 'cif_core.dic' version 2.4.1 from 2010-06-29.

Automatic conversion script
Id: cif_fix_values 1715 2011-07-08 13:25:40Z adriana 
;
_cod_original_cell_volume 3519.8(11)
_cod_original_sg_symbol_H-M 'C c'
_cod_database_code 2224148
_cod_database_fobs_code 2224148

loop_
_symmetry_equiv_pos_as_xyz
'x, y, z'
'x, -y, z+1/2'
'x+1/2, y+1/2, z'
'x+1/2, -y+1/2, z+1/2'

loop_
_atom_site_type_symbol
_atom_site_label
_atom_site_fract_x
_atom_site_fract_y
_atom_site_fract_z
_atom_site_U_iso_or_equiv
_atom_site_adp_type
_atom_site_calc_flag
_atom_site_refinement_flags
_atom_site_occupancy
_atom_site_disorder_assembly
_atom_site_disorder_group
Cl Cl1 0.50000(3) 0.64105(6) 0.50836(9) 0.0634(2) Uani d . 1 . .
Cl Cl2 0.41803(3) 0.49823(7) 0.15694(9) 0.0608(2) Uani d . 1 . .
O O1 0.63439(8) 0.1780(2) 0.3091(3) 0.0758(7) Uani d . 1 . .
O O2 0.57673(8) 0.53213(18) 0.6705(3) 0.0685(7) Uani d . 1 . .
O O3 0.22780(8) 0.6049(2) 0.4959(3) 0.0728(7) Uani d . 1 . .
O O4 0.32828(7) 0.55176(18) 0.0346(2) 0.0622(6) Uani d . 1 . .
N N1 0.57108(8) 0.3715(2) 0.5510(2) 0.0430(6) Uani d . 1 . .
N N2 0.30973(8) 0.64746(17) 0.2214(2) 0.0405(6) Uani d . 1 . .
C C1 0.61735(10) 0.2246(3) 0.3972(3) 0.0510(8) Uani d . 1 . .
C C2 0.63947(11) 0.3156(3) 0.4873(4) 0.0598(9) Uani d . 1 . .
H H2A 0.6395 0.3782 0.4251 0.072 Uiso calc R 1 . .
H H2B 0.6698 0.2961 0.5258 0.072 Uiso calc R 1 . .
C C3 0.61746(10) 0.3449(3) 0.6139(3) 0.0501(8) Uani d . 1 . .
H H3 0.6313 0.4118 0.6560 0.060 Uiso calc R 1 . .
C C4 0.54533(10) 0.2968(2) 0.4414(3) 0.0422(7) Uani d . 1 . .
H H4 0.5391 0.3344 0.3471 0.051 Uiso calc R 1 . .
C C5 0.57193(10) 0.1944(2) 0.4222(3) 0.0470(8) Uani d . 1 . .
H H5 0.5761 0.1545 0.5146 0.056 Uiso calc R 1 . .
C C6 0.62226(10) 0.2644(3) 0.7379(3) 0.0472(8) Uani d . 1 . .
C C7 0.64743(11) 0.1717(3) 0.7463(4) 0.0602(9) Uani d . 1 . .
H H7 0.6631 0.1574 0.6730 0.072 Uiso calc R 1 . .
C C8 0.64984(12) 0.1004(3) 0.8605(4) 0.0675(10) Uani d . 1 . .
H H8 0.6670 0.0388 0.8640 0.081 Uiso calc R 1 . .
C C9 0.62698(13) 0.1204(3) 0.9686(4) 0.0695(10) Uani d . 1 . .
H H9 0.6279 0.0713 1.0446 0.083 Uiso calc R 1 . .
C C10 0.60264(12) 0.2128(3) 0.9652(4) 0.0698(11) Uani d . 1 . .
H H10 0.5875 0.2274 1.0397 0.084 Uiso calc R 1 . .
C C11 0.60076(11) 0.2835(3) 0.8510(3) 0.0598(9) Uani d . 1 . .
H H11 0.5844 0.3464 0.8501 0.072 Uiso calc R 1 . .
C C12 0.50134(10) 0.2664(2) 0.4800(3) 0.0443(7) Uani d . 1 . .
C C13 0.49875(13) 0.2290(3) 0.6171(4) 0.0621(10) Uani d . 1 . .
H H13 0.5242 0.2204 0.6880 0.074 Uiso calc R 1 . .
C C14 0.45792(15) 0.2039(3) 0.6495(4) 0.0744(12) Uani d . 1 . .
H H14 0.4562 0.1790 0.7423 0.089 Uiso calc R 1 . .
C C15 0.42043(14) 0.2160(3) 0.5452(5) 0.0713(11) Uani d . 1 . .
H H15 0.3932 0.1996 0.5672 0.086 Uiso calc R 1 . .
C C16 0.42293(12) 0.2519(3) 0.4098(5) 0.0649(9) Uani d . 1 . .
H H16 0.3974 0.2601 0.3392 0.078 Uiso calc R 1 . .
C C17 0.46276(10) 0.2760(2) 0.3765(4) 0.0524(8) Uani d . 1 . .
H H17 0.4640 0.2993 0.2826 0.063 Uiso calc R 1 . .
C C18 0.55669(10) 0.4715(2) 0.5775(4) 0.0480(8) Uani d . 1 . .
C C19 0.51356(11) 0.5052(2) 0.4795(4) 0.0570(9) Uani d . 1 . .
H H19A 0.4902 0.4589 0.4985 0.068 Uiso calc R 1 . .
H H19B 0.5158 0.4958 0.3780 0.068 Uiso calc R 1 . .
C C20 0.54732(12) 0.1207(3) 0.3038(4) 0.0682(10) Uani d . 1 . .
H H20A 0.5666 0.0647 0.2840 0.102 Uiso calc R 1 . .
H H20B 0.5371 0.1616 0.2163 0.102 Uiso calc R 1 . .
H H20C 0.5226 0.0893 0.3363 0.102 Uiso calc R 1 . .
C C21 0.32251(10) 0.6907(2) 0.3728(3) 0.0411(7) Uani d . 1 . .
H H21 0.3375 0.6327 0.4347 0.049 Uiso calc R 1 . .
C C22 0.28172(11) 0.7229(3) 0.4345(3) 0.0492(8) Uani d . 1 . .
H H22 0.2696 0.7884 0.3833 0.059 Uiso calc R 1 . .
C C23 0.24657(10) 0.6372(3) 0.4037(4) 0.0510(8) Uani d . 1 . .
C C24 0.23644(11) 0.5946(3) 0.2506(3) 0.0520(8) Uani d . 1 . .
H H24A 0.2054 0.6053 0.2109 0.062 Uiso calc R 1 . .
H H24B 0.2420 0.5177 0.2534 0.062 Uiso calc R 1 . .
C C25 0.26308(10) 0.6470(2) 0.1472(3) 0.0446(7) Uani d . 1 . .
H H25 0.2611 0.5977 0.0641 0.054 Uiso calc R 1 . .
C C26 0.24783(10) 0.7553(2) 0.0823(3) 0.0470(8) Uani d . 1 . .
C C27 0.21257(12) 0.8110(3) 0.1142(4) 0.0613(9) Uani d . 1 . .
H H27 0.1970 0.7822 0.1806 0.074 Uiso calc R 1 . .
C C28 0.20001(14) 0.9089(3) 0.0493(4) 0.0825(12) Uani d . 1 . .
H H28 0.1762 0.9455 0.0730 0.099 Uiso calc R 1 . .
C C29 0.22233(16) 0.9526(3) -0.0500(5) 0.0910(14) Uani d . 1 . .
H H29 0.2141 1.0192 -0.0923 0.109 Uiso calc R 1 . .
C C30 0.25681(15) 0.8972(4) -0.0860(4) 0.0827(12) Uani d . 1 . .
H H30 0.2719 0.9256 -0.1543 0.099 Uiso calc R 1 . .
C C31 0.26915(12) 0.7997(3) -0.0212(4) 0.0644(10) Uani d . 1 . .
H H31 0.2924 0.7624 -0.0474 0.077 Uiso calc R 1 . .
C C32 0.35415(10) 0.7850(2) 0.3844(3) 0.0427(7) Uani d . 1 . .
C C33 0.39264(11) 0.7851(3) 0.4903(3) 0.0525(8) Uani d . 1 . .
H H33 0.3992 0.7256 0.5513 0.063 Uiso calc R 1 . .
C C34 0.42113(12) 0.8708(3) 0.5068(4) 0.0656(10) Uani d . 1 . .
H H34 0.4466 0.8688 0.5787 0.079 Uiso calc R 1 . .
C C35 0.41234(14) 0.9586(3) 0.4187(5) 0.0741(12) Uani d . 1 . .
H H35 0.4318 1.0164 0.4298 0.089 Uiso calc R 1 . .
C C36 0.37464(15) 0.9612(3) 0.3134(5) 0.0749(11) Uani d . 1 . .
H H36 0.3686 1.0211 0.2528 0.090 Uiso calc R 1 . .
C C37 0.34551(13) 0.8754(2) 0.2963(4) 0.0597(9) Uani d . 1 . .
H H37 0.3199 0.8785 0.2249 0.072 Uiso calc R 1 . .
C C38 0.33837(10) 0.5885(2) 0.1586(3) 0.0439(7) Uani d . 1 . .
C C39 0.38335(10) 0.5695(3) 0.2533(3) 0.0506(8) Uani d . 1 . .
H H39A 0.3802 0.5288 0.3395 0.061 Uiso calc R 1 . .
H H39B 0.3967 0.6382 0.2856 0.061 Uiso calc R 1 . .
C C40 0.29396(13) 0.7496(4) 0.5967(4) 0.0788(12) Uani d . 1 . .
H H40A 0.3109 0.6916 0.6477 0.118 Uiso calc R 1 . .
H H40B 0.2677 0.7594 0.6349 0.118 Uiso calc R 1 . .
H H40C 0.3110 0.8146 0.6098 0.118 Uiso calc R 1 . .

loop_
_atom_site_aniso_label
_atom_site_aniso_U_11
_atom_site_aniso_U_22
_atom_site_aniso_U_33
_atom_site_aniso_U_12
_atom_site_aniso_U_13
_atom_site_aniso_U_23
Cl1 0.0701(6) 0.0429(4) 0.0813(6) 0.0046(4) 0.0246(5) 0.0002(4)
Cl2 0.0606(5) 0.0579(5) 0.0667(5) 0.0203(4) 0.0193(4) -0.0063(4)
O1 0.0668(16) 0.109(2) 0.0558(15) 0.0238(15) 0.0222(13) -0.0105(14)
O2 0.0717(17) 0.0582(14) 0.0703(16) -0.0018(12) 0.0007(14) -0.0201(13)
O3 0.0627(17) 0.100(2) 0.0621(16) -0.0086(14) 0.0277(14) 0.0125(14)
O4 0.0593(15) 0.0758(15) 0.0515(15) 0.0092(12) 0.0109(12) -0.0225(13)
N1 0.0408(15) 0.0484(15) 0.0405(15) 0.0006(12) 0.0094(12) -0.0013(11)
N2 0.0452(15) 0.0410(13) 0.0375(15) 0.0034(12) 0.0134(13) -0.0056(11)
C1 0.050(2) 0.068(2) 0.0367(18) 0.0147(17) 0.0124(16) 0.0043(16)
C2 0.049(2) 0.075(2) 0.060(2) 0.0018(17) 0.0217(18) 0.0043(18)
C3 0.0388(19) 0.0572(19) 0.055(2) -0.0025(15) 0.0105(16) -0.0061(16)
C4 0.0461(18) 0.0433(17) 0.0394(18) 0.0002(14) 0.0137(15) 0.0031(13)
C5 0.050(2) 0.0525(18) 0.0387(18) 0.0098(15) 0.0086(15) -0.0024(14)
C6 0.0353(17) 0.061(2) 0.0430(19) 0.0040(15) 0.0025(15) -0.0085(15)
C7 0.054(2) 0.076(2) 0.050(2) 0.0153(18) 0.0106(17) -0.0104(18)
C8 0.069(3) 0.069(2) 0.060(2) 0.019(2) 0.002(2) -0.005(2)
C9 0.065(3) 0.083(3) 0.055(2) 0.006(2) -0.003(2) 0.014(2)
C10 0.056(2) 0.108(3) 0.046(2) 0.019(2) 0.0111(18) 0.009(2)
C11 0.056(2) 0.076(2) 0.047(2) 0.0232(18) 0.0069(17) -0.0036(18)
C12 0.0487(19) 0.0378(15) 0.049(2) -0.0010(14) 0.0154(17) -0.0046(14)
C13 0.069(3) 0.072(2) 0.047(2) -0.0169(19) 0.0184(19) 0.0010(18)
C14 0.099(3) 0.080(3) 0.053(2) -0.034(2) 0.037(3) -0.011(2)
C15 0.069(3) 0.065(2) 0.091(3) -0.024(2) 0.044(3) -0.027(2)
C16 0.051(2) 0.0567(19) 0.088(3) -0.0036(17) 0.018(2) -0.013(2)
C17 0.049(2) 0.0485(18) 0.061(2) 0.0009(15) 0.0143(19) 0.0016(16)
C18 0.051(2) 0.0435(18) 0.053(2) -0.0006(15) 0.0169(17) 0.0006(15)
C19 0.061(2) 0.0439(17) 0.068(2) 0.0047(15) 0.0152(19) -0.0038(16)
C20 0.075(3) 0.063(2) 0.066(2) 0.0087(19) 0.013(2) -0.0142(19)
C21 0.0509(19) 0.0379(15) 0.0357(17) 0.0038(14) 0.0117(14) 0.0004(13)
C22 0.055(2) 0.0528(19) 0.0436(19) 0.0015(16) 0.0183(16) -0.0069(15)
C23 0.0430(19) 0.058(2) 0.055(2) 0.0062(16) 0.0172(17) 0.0040(17)
C24 0.049(2) 0.0507(18) 0.058(2) -0.0066(15) 0.0133(17) -0.0029(16)
C25 0.0441(19) 0.0495(18) 0.0411(18) -0.0006(14) 0.0105(15) -0.0066(15)
C26 0.049(2) 0.0549(18) 0.0374(18) 0.0057(15) 0.0101(15) -0.0041(14)
C27 0.056(2) 0.074(2) 0.057(2) 0.0151(18) 0.0185(18) 0.0047(19)
C28 0.090(3) 0.081(3) 0.080(3) 0.041(2) 0.025(2) 0.004(2)
C29 0.125(4) 0.069(3) 0.080(3) 0.035(3) 0.023(3) 0.020(2)
C30 0.103(3) 0.088(3) 0.064(3) 0.015(3) 0.033(2) 0.022(2)
C31 0.070(2) 0.072(2) 0.056(2) 0.0188(19) 0.0251(19) 0.0126(19)
C32 0.054(2) 0.0362(16) 0.0416(18) 0.0032(14) 0.0196(16) -0.0060(13)
C33 0.058(2) 0.0447(19) 0.055(2) 0.0006(16) 0.0115(18) -0.0064(15)
C34 0.059(2) 0.057(2) 0.079(3) -0.0010(18) 0.009(2) -0.021(2)
C35 0.071(3) 0.050(2) 0.108(3) -0.015(2) 0.034(3) -0.027(2)
C36 0.093(3) 0.042(2) 0.097(3) -0.002(2) 0.034(3) 0.009(2)
C37 0.069(2) 0.0425(18) 0.069(2) 0.0015(17) 0.0165(19) 0.0029(17)
C38 0.047(2) 0.0411(16) 0.0456(19) 0.0016(14) 0.0133(16) -0.0030(15)
C39 0.055(2) 0.0508(19) 0.0492(19) 0.0109(15) 0.0166(17) -0.0045(15)
C40 0.077(3) 0.106(3) 0.059(2) -0.009(2) 0.029(2) -0.026(2)

loop_
_atom_type_symbol
_atom_type_description
_atom_type_scat_dispersion_real
_atom_type_scat_dispersion_imag
_atom_type_scat_source
C C 0.0033 0.0016 'International Tables Vol C Tables 4.2.6.8 and 6.1.1.4'
H H 0.0000 0.0000 'International Tables Vol C Tables 4.2.6.8 and 6.1.1.4'
N N 0.0061 0.0033 'International Tables Vol C Tables 4.2.6.8 and 6.1.1.4'
O O 0.0106 0.0060 'International Tables Vol C Tables 4.2.6.8 and 6.1.1.4'
Cl Cl 0.1484 0.1585 'International Tables Vol C Tables 4.2.6.8 and 6.1.1.4'

loop_
_geom_angle_atom_site_label_1
_geom_angle_atom_site_label_2
_geom_angle_atom_site_label_3
_geom_angle_site_symmetry_1
_geom_angle_site_symmetry_3
_geom_angle
_geom_angle_publ_flag
C18 N1 C3 . . 117.4(3) ?
C18 N1 C4 . . 122.9(2) ?
C3 N1 C4 . . 118.7(2) ?
C38 N2 C25 . . 117.2(2) ?
C38 N2 C21 . . 121.6(2) ?
C25 N2 C21 . . 119.9(2) ?
O1 C1 C2 . . 122.1(3) ?
O1 C1 C5 . . 122.0(3) ?
C2 C1 C5 . . 116.0(3) ?
C1 C2 C3 . . 113.0(3) ?
C1 C2 H2A . . 109.0 ?
C3 C2 H2A . . 109.0 ?
C1 C2 H2B . . 109.0 ?
C3 C2 H2B . . 109.0 ?
H2A C2 H2B . . 107.8 ?
N1 C3 C6 . . 113.0(3) ?
N1 C3 C2 . . 107.3(3) ?
C6 C3 C2 . . 116.3(3) ?
N1 C3 H3 . . 106.6 ?
C6 C3 H3 . . 106.6 ?
C2 C3 H3 . . 106.6 ?
N1 C4 C12 . . 112.0(2) ?
N1 C4 C5 . . 111.4(2) ?
C12 C4 C5 . . 110.3(2) ?
N1 C4 H4 . . 107.6 ?
C12 C4 H4 . . 107.6 ?
C5 C4 H4 . . 107.6 ?
C20 C5 C1 . . 112.7(3) ?
C20 C5 C4 . . 112.1(3) ?
C1 C5 C4 . . 110.3(2) ?
C20 C5 H5 . . 107.1 ?
C1 C5 H5 . . 107.1 ?
C4 C5 H5 . . 107.1 ?
C11 C6 C7 . . 117.0(3) ?
C11 C6 C3 . . 118.8(3) ?
C7 C6 C3 . . 124.2(3) ?
C8 C7 C6 . . 121.5(3) ?
C8 C7 H7 . . 119.2 ?
C6 C7 H7 . . 119.2 ?
C9 C8 C7 . . 119.9(3) ?
C9 C8 H8 . . 120.0 ?
C7 C8 H8 . . 120.0 ?
C8 C9 C10 . . 119.9(4) ?
C8 C9 H9 . . 120.0 ?
C10 C9 H9 . . 120.0 ?
C9 C10 C11 . . 119.5(3) ?
C9 C10 H10 . . 120.2 ?
C11 C10 H10 . . 120.2 ?
C10 C11 C6 . . 122.1(3) ?
C10 C11 H11 . . 118.9 ?
C6 C11 H11 . . 118.9 ?
C13 C12 C17 . . 118.3(3) ?
C13 C12 C4 . . 121.4(3) ?
C17 C12 C4 . . 120.3(3) ?
C12 C13 C14 . . 119.9(4) ?
C12 C13 H13 . . 120.0 ?
C14 C13 H13 . . 120.0 ?
C15 C14 C13 . . 120.1(3) ?
C15 C14 H14 . . 119.9 ?
C13 C14 H14 . . 119.9 ?
C16 C15 C14 . . 120.0(4) ?
C16 C15 H15 . . 120.0 ?
C14 C15 H15 . . 120.0 ?
C15 C16 C17 . . 120.4(4) ?
C15 C16 H16 . . 119.8 ?
C17 C16 H16 . . 119.8 ?
C16 C17 C12 . . 121.2(3) ?
C16 C17 H17 . . 119.4 ?
C12 C17 H17 . . 119.4 ?
O2 C18 N1 . . 123.6(3) ?
O2 C18 C19 . . 121.4(3) ?
N1 C18 C19 . . 115.1(3) ?
C18 C19 Cl1 . . 112.2(2) ?
C18 C19 H19A . . 109.2 ?
Cl1 C19 H19A . . 109.2 ?
C18 C19 H19B . . 109.2 ?
Cl1 C19 H19B . . 109.2 ?
H19A C19 H19B . . 107.9 ?
C5 C20 H20A . . 109.5 ?
C5 C20 H20B . . 109.5 ?
H20A C20 H20B . . 109.5 ?
C5 C20 H20C . . 109.5 ?
H20A C20 H20C . . 109.5 ?
H20B C20 H20C . . 109.5 ?
N2 C21 C32 . . 113.1(2) ?
N2 C21 C22 . . 111.3(2) ?
C32 C21 C22 . . 109.9(2) ?
N2 C21 H21 . . 107.4 ?
C32 C21 H21 . . 107.4 ?
C22 C21 H21 . . 107.4 ?
C23 C22 C40 . . 111.8(3) ?
C23 C22 C21 . . 111.2(2) ?
C40 C22 C21 . . 111.4(3) ?
C23 C22 H22 . . 107.4 ?
C40 C22 H22 . . 107.4 ?
C21 C22 H22 . . 107.4 ?
O3 C23 C24 . . 121.7(3) ?
O3 C23 C22 . . 122.3(3) ?
C24 C23 C22 . . 116.0(3) ?
C23 C24 C25 . . 114.3(3) ?
C23 C24 H24A . . 108.7 ?
C25 C24 H24A . . 108.7 ?
C23 C24 H24B . . 108.7 ?
C25 C24 H24B . . 108.7 ?
H24A C24 H24B . . 107.6 ?
N2 C25 C26 . . 112.6(2) ?
N2 C25 C24 . . 107.9(2) ?
C26 C25 C24 . . 117.7(3) ?
N2 C25 H25 . . 105.9 ?
C26 C25 H25 . . 105.9 ?
C24 C25 H25 . . 105.9 ?
C27 C26 C31 . . 117.4(3) ?
C27 C26 C25 . . 124.0(3) ?
C31 C26 C25 . . 118.5(3) ?
C26 C27 C28 . . 121.1(3) ?
C26 C27 H27 . . 119.5 ?
C28 C27 H27 . . 119.5 ?
C29 C28 C27 . . 120.5(4) ?
C29 C28 H28 . . 119.7 ?
C27 C28 H28 . . 119.7 ?
C30 C29 C28 . . 119.3(4) ?
C30 C29 H29 . . 120.3 ?
C28 C29 H29 . . 120.3 ?
C29 C30 C31 . . 119.9(4) ?
C29 C30 H30 . . 120.0 ?
C31 C30 H30 . . 120.0 ?
C30 C31 C26 . . 121.8(3) ?
C30 C31 H31 . . 119.1 ?
C26 C31 H31 . . 119.1 ?
C37 C32 C33 . . 117.3(3) ?
C37 C32 C21 . . 122.4(3) ?
C33 C32 C21 . . 120.2(3) ?
C34 C33 C32 . . 121.6(3) ?
C34 C33 H33 . . 119.2 ?
C32 C33 H33 . . 119.2 ?
C35 C34 C33 . . 120.4(4) ?
C35 C34 H34 . . 119.8 ?
C33 C34 H34 . . 119.8 ?
C34 C35 C36 . . 119.5(3) ?
C34 C35 H35 . . 120.3 ?
C36 C35 H35 . . 120.3 ?
C35 C36 C37 . . 120.6(4) ?
C35 C36 H36 . . 119.7 ?
C37 C36 H36 . . 119.7 ?
C32 C37 C36 . . 120.6(4) ?
C32 C37 H37 . . 119.7 ?
C36 C37 H37 . . 119.7 ?
O4 C38 N2 . . 122.5(3) ?
O4 C38 C39 . . 121.7(3) ?
N2 C38 C39 . . 115.8(3) ?
C38 C39 Cl2 . . 111.4(2) ?
C38 C39 H39A . . 109.3 ?
Cl2 C39 H39A . . 109.3 ?
C38 C39 H39B . . 109.3 ?
Cl2 C39 H39B . . 109.3 ?
H39A C39 H39B . . 108.0 ?
C22 C40 H40A . . 109.5 ?
C22 C40 H40B . . 109.5 ?
H40A C40 H40B . . 109.5 ?
C22 C40 H40C . . 109.5 ?
H40A C40 H40C . . 109.5 ?
H40B C40 H40C . . 109.5 ?

loop_
_geom_bond_atom_site_label_1
_geom_bond_atom_site_label_2
_geom_bond_site_symmetry_2
_geom_bond_distance
_geom_bond_publ_flag
Cl1 C19 . 1.771(3) ?
Cl2 C39 . 1.769(3) ?
O1 C1 . 1.208(3) ?
O2 C18 . 1.221(4) ?
O3 C23 . 1.198(3) ?
O4 C38 . 1.224(3) ?
N1 C18 . 1.360(4) ?
N1 C3 . 1.480(4) ?
N1 C4 . 1.489(4) ?
N2 C38 . 1.368(3) ?
N2 C25 . 1.475(4) ?
N2 C21 . 1.489(3) ?
C1 C2 . 1.491(5) ?
C1 C5 . 1.520(4) ?
C2 C3 . 1.520(4) ?
C2 H2A . 0.97 ?
C2 H2B . 0.97 ?
C3 C6 . 1.513(4) ?
C3 H3 . 0.98 ?
C4 C12 . 1.526(4) ?
C4 C5 . 1.546(4) ?
C4 H4 . 0.98 ?
C5 C20 . 1.517(4) ?
C5 H5 . 0.98 ?
C6 C11 . 1.375(4) ?
C6 C7 . 1.384(4) ?
C7 C8 . 1.375(5) ?
C7 H7 . 0.93 ?
C8 C9 . 1.365(5) ?
C8 H8 . 0.93 ?
C9 C10 . 1.371(5) ?
C9 H9 . 0.93 ?
C10 C11 . 1.372(5) ?
C10 H10 . 0.93 ?
C11 H11 . 0.93 ?
C12 C13 . 1.377(4) ?
C12 C17 . 1.386(4) ?
C13 C14 . 1.394(5) ?
C13 H13 . 0.93 ?
C14 C15 . 1.369(5) ?
C14 H14 . 0.93 ?
C15 C16 . 1.354(5) ?
C15 H15 . 0.93 ?
C16 C17 . 1.366(5) ?
C16 H16 . 0.93 ?
C17 H17 . 0.93 ?
C18 C19 . 1.522(4) ?
C19 H19A . 0.97 ?
C19 H19B . 0.97 ?
C20 H20A . 0.96 ?
C20 H20B . 0.96 ?
C20 H20C . 0.96 ?
C21 C32 . 1.518(4) ?
C21 C22 . 1.543(4) ?
C21 H21 . 0.98 ?
C22 C23 . 1.510(4) ?
C22 C40 . 1.521(4) ?
C22 H22 . 0.98 ?
C23 C24 . 1.496(4) ?
C24 C25 . 1.534(4) ?
C24 H24A . 0.97 ?
C24 H24B . 0.97 ?
C25 C26 . 1.511(4) ?
C25 H25 . 0.98 ?
C26 C27 . 1.376(4) ?
C26 C31 . 1.387(4) ?
C27 C28 . 1.379(5) ?
C27 H27 . 0.93 ?
C28 C29 . 1.373(6) ?
C28 H28 . 0.93 ?
C29 C30 . 1.368(5) ?
C29 H29 . 0.93 ?
C30 C31 . 1.373(5) ?
C30 H30 . 0.93 ?
C31 H31 . 0.93 ?
C32 C37 . 1.385(4) ?
C32 C33 . 1.390(4) ?
C33 C34 . 1.373(4) ?
C33 H33 . 0.93 ?
C34 C35 . 1.360(5) ?
C34 H34 . 0.93 ?
C35 C36 . 1.370(5) ?
C35 H35 . 0.93 ?
C36 C37 . 1.386(5) ?
C36 H36 . 0.93 ?
C37 H37 . 0.93 ?
C38 C39 . 1.515(4) ?
C39 H39A . 0.97 ?
C39 H39B . 0.97 ?
C40 H40A . 0.96 ?
C40 H40B . 0.96 ?
C40 H40C . 0.96 ?

loop_
_geom_torsion_atom_site_label_1
_geom_torsion_atom_site_label_2
_geom_torsion_atom_site_label_3
_geom_torsion_atom_site_label_4
_geom_torsion_site_symmetry_1
_geom_torsion_site_symmetry_2
_geom_torsion_site_symmetry_3
_geom_torsion_site_symmetry_4
_geom_torsion
_geom_torsion_publ_flag
O1 C1 C2 C3 . . . . -166.7(3) ?
C5 C1 C2 C3 . . . . 13.7(4) ?
C18 N1 C3 C6 . . . . 109.4(3) ?
C4 N1 C3 C6 . . . . -81.7(3) ?
C18 N1 C3 C2 . . . . -121.1(3) ?
C4 N1 C3 C2 . . . . 47.8(3) ?
C1 C2 C3 N1 . . . . -57.4(3) ?
C1 C2 C3 C6 . . . . 70.2(4) ?
C18 N1 C4 C12 . . . . -62.3(3) ?
C3 N1 C4 C12 . . . . 129.4(3) ?
C18 N1 C4 C5 . . . . 173.6(3) ?
C3 N1 C4 C5 . . . . 5.3(3) ?
O1 C1 C5 C20 . . . . -13.2(4) ?
C2 C1 C5 C20 . . . . 166.4(3) ?
O1 C1 C5 C4 . . . . -139.4(3) ?
C2 C1 C5 C4 . . . . 40.2(4) ?
N1 C4 C5 C20 . . . . -176.3(3) ?
C12 C4 C5 C20 . . . . 58.6(3) ?
N1 C4 C5 C1 . . . . -49.8(3) ?
C12 C4 C5 C1 . . . . -174.9(2) ?
N1 C3 C6 C11 . . . . -51.3(4) ?
C2 C3 C6 C11 . . . . -176.0(3) ?
N1 C3 C6 C7 . . . . 129.2(3) ?
C2 C3 C6 C7 . . . . 4.5(4) ?
C11 C6 C7 C8 . . . . 1.8(5) ?
C3 C6 C7 C8 . . . . -178.7(3) ?
C6 C7 C8 C9 . . . . 0.2(5) ?
C7 C8 C9 C10 . . . . -1.8(5) ?
C8 C9 C10 C11 . . . . 1.4(6) ?
C9 C10 C11 C6 . . . . 0.7(6) ?
C7 C6 C11 C10 . . . . -2.2(5) ?
C3 C6 C11 C10 . . . . 178.3(3) ?
N1 C4 C12 C13 . . . . -50.8(4) ?
C5 C4 C12 C13 . . . . 74.0(3) ?
N1 C4 C12 C17 . . . . 129.3(3) ?
C5 C4 C12 C17 . . . . -105.9(3) ?
C17 C12 C13 C14 . . . . -1.3(5) ?
C4 C12 C13 C14 . . . . 178.8(3) ?
C12 C13 C14 C15 . . . . 0.3(5) ?
C13 C14 C15 C16 . . . . 0.3(5) ?
C14 C15 C16 C17 . . . . 0.1(5) ?
C15 C16 C17 C12 . . . . -1.1(5) ?
C13 C12 C17 C16 . . . . 1.8(4) ?
C4 C12 C17 C16 . . . . -178.3(3) ?
C3 N1 C18 O2 . . . . -14.2(4) ?
C4 N1 C18 O2 . . . . 177.4(3) ?
C3 N1 C18 C19 . . . . 164.4(3) ?
C4 N1 C18 C19 . . . . -4.0(4) ?
O2 C18 C19 Cl1 . . . . 4.6(4) ?
N1 C18 C19 Cl1 . . . . -174.0(2) ?
C38 N2 C21 C32 . . . . 73.0(3) ?
C25 N2 C21 C32 . . . . -120.2(3) ?
C38 N2 C21 C22 . . . . -162.7(2) ?
C25 N2 C21 C22 . . . . 4.1(3) ?
N2 C21 C22 C23 . . . . 45.2(3) ?
C32 C21 C22 C23 . . . . 171.3(3) ?
N2 C21 C22 C40 . . . . 170.7(3) ?
C32 C21 C22 C40 . . . . -63.2(3) ?
C40 C22 C23 O3 . . . . 7.8(5) ?
C21 C22 C23 O3 . . . . 133.1(3) ?
C40 C22 C23 C24 . . . . -172.2(3) ?
C21 C22 C23 C24 . . . . -46.9(4) ?
O3 C23 C24 C25 . . . . 178.8(3) ?
C22 C23 C24 C25 . . . . -1.2(4) ?
C38 N2 C25 C26 . . . . -111.9(3) ?
C21 N2 C25 C26 . . . . 80.7(3) ?
C38 N2 C25 C24 . . . . 116.5(3) ?
C21 N2 C25 C24 . . . . -50.8(3) ?
C23 C24 C25 N2 . . . . 48.3(3) ?
C23 C24 C25 C26 . . . . -80.4(4) ?
N2 C25 C26 C27 . . . . -124.2(3) ?
C24 C25 C26 C27 . . . . 2.3(4) ?
N2 C25 C26 C31 . . . . 59.0(4) ?
C24 C25 C26 C31 . . . . -174.5(3) ?
C31 C26 C27 C28 . . . . -2.2(5) ?
C25 C26 C27 C28 . . . . -179.0(3) ?
C26 C27 C28 C29 . . . . 0.5(6) ?
C27 C28 C29 C30 . . . . 1.1(7) ?
C28 C29 C30 C31 . . . . -1.0(7) ?
C29 C30 C31 C26 . . . . -0.7(6) ?
C27 C26 C31 C30 . . . . 2.3(5) ?
C25 C26 C31 C30 . . . . 179.3(3) ?
N2 C21 C32 C37 . . . . 53.2(4) ?
C22 C21 C32 C37 . . . . -71.8(4) ?
N2 C21 C32 C33 . . . . -129.5(3) ?
C22 C21 C32 C33 . . . . 105.5(3) ?
C37 C32 C33 C34 . . . . -0.3(4) ?
C21 C32 C33 C34 . . . . -177.7(3) ?
C32 C33 C34 C35 . . . . -0.2(5) ?
C33 C34 C35 C36 . . . . 0.3(5) ?
C34 C35 C36 C37 . . . . 0.1(6) ?
C33 C32 C37 C36 . . . . 0.7(5) ?
C21 C32 C37 C36 . . . . 178.0(3) ?
C35 C36 C37 C32 . . . . -0.6(6) ?
C25 N2 C38 O4 . . . . 12.3(4) ?
C21 N2 C38 O4 . . . . 179.5(3) ?
C25 N2 C38 C39 . . . . -166.5(2) ?
C21 N2 C38 C39 . . . . 0.6(4) ?
O4 C38 C39 Cl2 . . . . 4.0(4) ?
N2 C38 C39 Cl2 . . . . -177.1(2) ?
